data_2243069
loop_
_publ_author_name
'Williams, Alexandra'
'Brown, Michelle'
'Staples, Richard J.'
'Biros, Shannon M.'
'Winchester, William R.'

_publ_section_title
;
 Syntheses and crystal structures of
 2-methyl-1,1,2,3,3-pentaphenyl-2-silapropane and
 2-methyl-1,1,3,3-tetraphenyl-2-silapropan-2-ol
;
_journal_coeditor_code SU5509
_journal_issue 9
_journal_name_full 'Acta Crystallographica Section E'
_journal_page_first 1339
_journal_page_last 1343
_journal_paper_doi 10.1107/S2056989019011265
_journal_volume 75
_journal_year 2019
_chemical_formula_iupac 'C27 H26 O Si'
_chemical_formula_moiety 'C27 H26 O Si'
_chemical_formula_sum 'C27 H26 O Si'
_chemical_formula_weight 394.57
_chemical_name_systematic
;
2-Methyl-1,1,3,3-tetraphenyl-2-silapropan-2-ol
;
_space_group_crystal_system monoclinic
_space_group_IT_number 14
_space_group_name_Hall '-P 2ybc'
_space_group_name_H-M_alt 'P 1 21/c 1'
_symmetry_space_group_name_Hall '-P 2ybc'
_symmetry_space_group_name_H-M 'P 1 21/c 1'
_atom_sites_solution_hydrogens mixed
_atom_sites_solution_primary direct
_atom_sites_solution_secondary difmap
_audit_creation_method
;
Olex2 1.2
(compiled May 18 2018 14:05:52 for OlexSys, GUI svn.r5506)
;
_cell_angle_alpha 90
_cell_angle_beta 110.363(3)
_cell_angle_gamma 90
_cell_formula_units_Z 4
_cell_length_a 11.8576(5)
_cell_length_b 13.2995(6)
_cell_length_c 14.3948(6)
_cell_measurement_reflns_used 1512
_cell_measurement_temperature 173(2)
_cell_measurement_theta_max 71.618
_cell_measurement_theta_min 3.977
_cell_volume 2128.20(16)
_computing_cell_refinement
;
SAINT (Bruker, 2013)
;
_computing_data_collection
;
APEX2 (Bruker, 2013)
;
_computing_data_reduction
;
SAINT (Bruker, 2013)
;
_computing_molecular_graphics
;
<i>OLEX2</i> (Dolomanov <i>et al.</i>,  2009; Bourhis <i>et al.</i>,
2015)
;
_computing_publication_material
;
CrystalMaker (Palmer, 2007)
;
_computing_structure_refinement
;
SHELXL (Sheldrick, 2015)
;
_computing_structure_solution
;
SHELXS (Sheldrick, 2008)
;
_diffrn_ambient_temperature 173.0
_diffrn_measured_fraction_theta_full 0.990
_diffrn_measured_fraction_theta_max 0.981
_diffrn_measurement_device_type 'Bruker APEXII CCD'
_diffrn_measurement_method '\f and \w scans'
_diffrn_radiation_type CuK\a
_diffrn_radiation_wavelength 1.54178
_diffrn_reflns_av_R_equivalents 0.0960
_diffrn_reflns_av_unetI/netI 0.0879
_diffrn_reflns_limit_h_max 14
_diffrn_reflns_limit_h_min -14
_diffrn_reflns_limit_k_max 16
_diffrn_reflns_limit_k_min -14
_diffrn_reflns_limit_l_max 16
_diffrn_reflns_limit_l_min -17
_diffrn_reflns_number 11901
_diffrn_reflns_theta_full 67.679
_diffrn_reflns_theta_max 72.102
_diffrn_reflns_theta_min 3.976
_diffrn_standards_number 0
_exptl_absorpt_coefficient_mu 1.075
_exptl_absorpt_correction_T_max 0.7536
_exptl_absorpt_correction_T_min 0.6243
_exptl_absorpt_correction_type multi-scan
_exptl_absorpt_process_details
;
(SADABS; Bruker, 2013
;
_exptl_crystal_colour colourless
_exptl_crystal_density_diffrn 1.231
_exptl_crystal_description block
_exptl_crystal_F_000 840
_exptl_crystal_size_max 0.098
_exptl_crystal_size_mid 0.09
_exptl_crystal_size_min 0.08
_refine_diff_density_max 0.287
_refine_diff_density_min -0.355
_refine_ls_extinction_method none
_refine_ls_goodness_of_fit_ref 0.973
_refine_ls_hydrogen_treatment mixed
_refine_ls_matrix_type full
_refine_ls_number_parameters 267
_refine_ls_number_reflns 4113
_refine_ls_number_restraints 0
_refine_ls_restrained_S_all 0.973
_refine_ls_R_factor_all 0.1175
_refine_ls_R_factor_gt 0.0616
_refine_ls_shift/su_max 0.001
_refine_ls_shift/su_mean 0.000
_refine_ls_structure_factor_coef Fsqd
_refine_ls_weighting_details 'w=1/[\s^2^(Fo^2^)+(0.0793P)^2^] where P=(Fo^2^+2Fc^2^)/3'
_refine_ls_weighting_scheme calc
_refine_ls_wR_factor_gt 0.1417
_refine_ls_wR_factor_ref 0.1705
_reflns_number_gt 2414
_reflns_number_total 4113
_reflns_threshold_expression 'I > 2\s(I)'
_cod_data_source_file su5509sup1.cif
_cod_data_source_block II
_cod_database_code 2243069
_shelx_space_group_comment
;
The symmetry employed for this shelxl refinement is uniquely defined
by the following loop, which should always be used as a source of
symmetry information in preference to the above space-group names.
They are only intended as comments.
;
_shelx_estimated_absorpt_t_min 0.902
_shelx_estimated_absorpt_t_max 0.919

loop_
_space_group_symop_operation_xyz
'x, y, z'
'-x, y+1/2, -z+1/2'
'-x, -y, -z'
'x, -y-1/2, z-1/2'

loop_
_atom_site_type_symbol
_atom_site_label
_atom_site_fract_x
_atom_site_fract_y
_atom_site_fract_z
_atom_site_U_iso_or_equiv
_atom_site_adp_type
_atom_site_calc_flag
_atom_site_occupancy
Si Si1 0.37978(7) 0.60730(7) 0.11066(6) 0.0322(2) Uani d 1
O O1 0.4586(2) 0.5078(2) 0.0982(2) 0.0478(7) Uani d 1
H H1 0.525(6) 0.511(5) 0.125(5) 0.14(3) Uiso d 1
C C1 0.4582(3) 0.7247(3) 0.1046(3) 0.0496(10) Uani d 1
H H1A 0.538510 0.722512 0.152061 0.074 Uiso calc 1
H H1B 0.415753 0.780473 0.119230 0.074 Uiso calc 1
H H1C 0.461428 0.732630 0.039250 0.074 Uiso calc 1
C C2 0.2251(3) 0.5965(3) 0.0102(2) 0.0311(7) Uani d 1
H H2 0.186321 0.541154 0.032661 0.037 Uiso calc 1
C C3 0.3493(3) 0.6018(3) 0.2320(2) 0.0305(7) Uani d 1
H H3 0.304983 0.663543 0.233789 0.037 Uiso calc 1
C C4 0.2310(3) 0.5599(3) -0.0879(2) 0.0314(7) Uani d 1
C C5 0.2221(3) 0.4579(3) -0.1059(3) 0.0465(9) Uani d 1
H H5 0.212646 0.415105 -0.058001 0.056 Uiso calc 1
C C6 0.2269(4) 0.4173(3) -0.1928(3) 0.0597(12) Uani d 1
H H6 0.220922 0.348044 -0.202343 0.072 Uiso calc 1
C C7 0.2403(4) 0.4783(4) -0.2651(3) 0.0594(12) Uani d 1
H H7 0.242726 0.451111 -0.323899 0.071 Uiso calc 1
C C8 0.2500(4) 0.5796(4) -0.2490(3) 0.0558(11) Uani d 1
H H8 0.259536 0.621704 -0.297355 0.067 Uiso calc 1
C C9 0.2457(3) 0.6210(3) -0.1611(3) 0.0446(9) Uani d 1
H H9 0.252840 0.690203 -0.151519 0.054 Uiso calc 1
C C10 0.1461(3) 0.6868(3) 0.0079(2) 0.0318(7) Uani d 1
C C11 0.1675(3) 0.7822(3) -0.0220(3) 0.0402(8) Uani d 1
H H11 0.233780 0.792719 -0.041198 0.048 Uiso calc 1
C C12 0.0917(3) 0.8616(3) -0.0236(3) 0.0478(9) Uani d 1
H H12 0.106084 0.924134 -0.046117 0.057 Uiso calc 1
C C13 -0.0053(3) 0.8494(3) 0.0078(3) 0.0495(10) Uani d 1
H H13 -0.055857 0.903091 0.006978 0.059 Uiso calc 1
C C14 -0.0253(3) 0.7557(3) 0.0404(3) 0.0463(9) Uani d 1
H H14 -0.089227 0.746580 0.062864 0.056 Uiso calc 1
C C15 0.0485(3) 0.6755(3) 0.0402(2) 0.0379(8) Uani d 1
H H15 0.032870 0.612895 0.061775 0.046 Uiso calc 1
C C16 0.4654(3) 0.6075(3) 0.3226(2) 0.0330(7) Uani d 1
C C17 0.5172(3) 0.7002(3) 0.3555(3) 0.0417(9) Uani d 1
H H17 0.482228 0.758048 0.321262 0.050 Uiso calc 1
C C18 0.6206(3) 0.7080(3) 0.4391(3) 0.0517(10) Uani d 1
H H18 0.655291 0.770730 0.459002 0.062 Uiso calc 1
C C19 0.6718(3) 0.6238(3) 0.4923(3) 0.0483(10) Uani d 1
H H19 0.739662 0.629258 0.549267 0.058 Uiso calc 1
C C20 0.6213(3) 0.5311(3) 0.4603(3) 0.0485(10) Uani d 1
H H20 0.656040 0.473577 0.495283 0.058 Uiso calc 1
C C21 0.5185(3) 0.5229(3) 0.3757(3) 0.0402(8) Uani d 1
H H21 0.485335 0.459927 0.354838 0.048 Uiso calc 1
C C22 0.2661(3) 0.5165(3) 0.2345(2) 0.0330(7) Uani d 1
C C23 0.1654(3) 0.5350(3) 0.2610(2) 0.0401(8) Uani d 1
H H23 0.151976 0.599365 0.280198 0.048 Uiso calc 1
C C24 0.0848(3) 0.4581(3) 0.2589(3) 0.0503(10) Uani d 1
H H24 0.018734 0.471259 0.277708 0.060 Uiso calc 1
C C25 0.1022(3) 0.3627(3) 0.2294(3) 0.0507(11) Uani d 1
H H25 0.047234 0.311931 0.226694 0.061 Uiso calc 1
C C26 0.2021(4) 0.3430(3) 0.2038(3) 0.0459(9) Uani d 1
H H26 0.214929 0.278564 0.184382 0.055 Uiso calc 1
C C27 0.2826(3) 0.4188(3) 0.2069(2) 0.0401(8) Uani d 1
H H27 0.349762 0.404301 0.190084 0.048 Uiso calc 1

loop_
_atom_site_aniso_label
_atom_site_aniso_U_11
_atom_site_aniso_U_22
_atom_site_aniso_U_33
_atom_site_aniso_U_12
_atom_site_aniso_U_13
_atom_site_aniso_U_23
Si1 0.0319(4) 0.0348(5) 0.0275(4) 0.0005(4) 0.0074(3) 0.0024(4)
O1 0.0406(14) 0.0544(18) 0.0440(15) 0.0134(13) 0.0092(12) -0.0039(13)
C1 0.056(2) 0.052(3) 0.0361(19) -0.0172(19) 0.0088(17) 0.0081(19)
C2 0.0329(15) 0.0312(18) 0.0273(15) -0.0035(14) 0.0080(12) 0.0031(15)
C3 0.0369(15) 0.0296(17) 0.0250(15) 0.0011(14) 0.0109(13) -0.0004(14)
C4 0.0295(14) 0.0357(19) 0.0259(15) 0.0000(14) 0.0057(12) -0.0012(15)
C5 0.057(2) 0.038(2) 0.044(2) 0.0052(18) 0.0170(18) -0.0050(18)
C6 0.064(3) 0.048(3) 0.065(3) 0.000(2) 0.020(2) -0.020(2)
C7 0.051(2) 0.075(3) 0.052(2) -0.009(2) 0.018(2) -0.030(3)
C8 0.061(2) 0.074(3) 0.036(2) -0.016(2) 0.0224(18) -0.008(2)
C9 0.056(2) 0.043(2) 0.0346(18) -0.0080(18) 0.0161(16) -0.0049(18)
C10 0.0341(15) 0.0340(19) 0.0224(15) 0.0024(14) 0.0035(12) 0.0004(14)
C11 0.0462(18) 0.034(2) 0.043(2) 0.0005(16) 0.0191(16) 0.0010(17)
C12 0.057(2) 0.033(2) 0.053(2) 0.0039(17) 0.0201(19) 0.0022(19)
C13 0.053(2) 0.040(2) 0.052(2) 0.0144(18) 0.0137(19) -0.0072(19)
C14 0.0429(19) 0.051(3) 0.047(2) 0.0037(17) 0.0176(17) -0.0020(19)
C15 0.0401(17) 0.036(2) 0.0361(18) 0.0022(15) 0.0110(14) 0.0023(16)
C16 0.0344(15) 0.042(2) 0.0239(14) 0.0003(15) 0.0117(12) 0.0022(15)
C17 0.0471(19) 0.039(2) 0.0362(18) -0.0033(16) 0.0111(15) -0.0015(17)
C18 0.052(2) 0.060(3) 0.038(2) -0.018(2) 0.0100(17) -0.009(2)
C19 0.0381(17) 0.073(3) 0.0287(17) -0.0061(19) 0.0054(14) 0.001(2)
C20 0.0407(18) 0.063(3) 0.0373(19) 0.0030(19) 0.0075(16) 0.012(2)
C21 0.0386(17) 0.043(2) 0.0353(18) -0.0004(16) 0.0085(15) 0.0046(17)
C22 0.0366(16) 0.0341(19) 0.0239(15) -0.0030(14) 0.0051(13) 0.0058(15)
C23 0.0424(18) 0.045(2) 0.0290(17) 0.0017(16) 0.0072(14) 0.0034(16)
C24 0.0377(18) 0.070(3) 0.039(2) -0.0073(19) 0.0075(16) 0.009(2)
C25 0.052(2) 0.052(3) 0.0356(19) -0.0222(19) -0.0008(17) 0.0107(18)
C26 0.063(2) 0.033(2) 0.0337(18) -0.0076(18) 0.0068(17) 0.0041(17)
C27 0.0480(19) 0.037(2) 0.0341(18) 0.0006(16) 0.0128(15) 0.0073(16)

loop_
_atom_type_symbol
_atom_type_description
_atom_type_scat_dispersion_real
_atom_type_scat_dispersion_imag
_atom_type_scat_source
C C 0.0181 0.0091 'International Tables Vol C Tables 4.2.6.8 and 6.1.1.4'
H H 0.0000 0.0000 'International Tables Vol C Tables 4.2.6.8 and 6.1.1.4'
O O 0.0492 0.0322 'International Tables Vol C Tables 4.2.6.8 and 6.1.1.4'
Si Si 0.2541 0.3302 'International Tables Vol C Tables 4.2.6.8 and 6.1.1.4'

loop_
_geom_angle_atom_site_label_1
_geom_angle_atom_site_label_2
_geom_angle_atom_site_label_3
_geom_angle
O1 Si1 C1 111.00(17)
O1 Si1 C2 106.65(15)
O1 Si1 C3 111.15(15)
C1 Si1 C2 113.46(16)
C1 Si1 C3 109.71(16)
C3 Si1 C2 104.69(14)
Si1 O1 H1 116(5)
Si1 C1 H1A 109.5
Si1 C1 H1B 109.5
Si1 C1 H1C 109.5
H1A C1 H1B 109.5
H1A C1 H1C 109.5
H1B C1 H1C 109.5
Si1 C2 H2 104.2
C4 C2 Si1 112.7(2)
C4 C2 H2 104.2
C10 C2 Si1 112.4(2)
C10 C2 H2 104.2
C10 C2 C4 117.5(3)
Si1 C3 H3 105.5
C16 C3 Si1 112.2(2)
C16 C3 H3 105.5
C22 C3 Si1 112.6(2)
C22 C3 H3 105.5
C22 C3 C16 114.6(3)
C5 C4 C2 117.7(3)
C5 C4 C9 117.1(3)
C9 C4 C2 125.2(3)
C4 C5 H5 119.0
C4 C5 C6 122.0(4)
C6 C5 H5 119.0
C5 C6 H6 119.7
C7 C6 C5 120.5(4)
C7 C6 H6 119.7
C6 C7 H7 120.6
C8 C7 C6 118.7(4)
C8 C7 H7 120.6
C7 C8 H8 119.5
C7 C8 C9 121.0(4)
C9 C8 H8 119.5
C4 C9 C8 120.7(4)
C4 C9 H9 119.7
C8 C9 H9 119.7
C11 C10 C2 123.5(3)
C11 C10 C15 117.5(3)
C15 C10 C2 119.0(3)
C10 C11 H11 119.5
C12 C11 C10 121.0(3)
C12 C11 H11 119.5
C11 C12 H12 119.5
C11 C12 C13 121.0(4)
C13 C12 H12 119.5
C12 C13 H13 120.7
C14 C13 C12 118.5(4)
C14 C13 H13 120.7
C13 C14 H14 119.6
C15 C14 C13 120.8(4)
C15 C14 H14 119.6
C10 C15 H15 119.4
C14 C15 C10 121.1(3)
C14 C15 H15 119.4
C17 C16 C3 119.7(3)
C21 C16 C3 122.1(3)
C21 C16 C17 118.2(3)
C16 C17 H17 119.5
C16 C17 C18 121.0(4)
C18 C17 H17 119.5
C17 C18 H18 119.8
C19 C18 C17 120.5(4)
C19 C18 H18 119.8
C18 C19 H19 120.5
C18 C19 C20 119.1(3)
C20 C19 H19 120.5
C19 C20 H20 119.7
C19 C20 C21 120.5(4)
C21 C20 H20 119.7
C16 C21 C20 120.7(4)
C16 C21 H21 119.7
C20 C21 H21 119.7
C23 C22 C3 120.1(3)
C27 C22 C3 122.4(3)
C27 C22 C23 117.5(3)
C22 C23 H23 119.7
C24 C23 C22 120.7(4)
C24 C23 H23 119.7
C23 C24 H24 119.7
C25 C24 C23 120.5(4)
C25 C24 H24 119.7
C24 C25 H25 120.3
C24 C25 C26 119.5(4)
C26 C25 H25 120.3
C25 C26 H26 120.0
C27 C26 C25 120.0(4)
C27 C26 H26 120.0
C22 C27 H27 119.1
C26 C27 C22 121.9(4)
C26 C27 H27 119.1

loop_
_geom_bond_atom_site_label_1
_geom_bond_atom_site_label_2
_geom_bond_distance
Si1 O1 1.666(3)
Si1 C1 1.835(4)
Si1 C2 1.905(3)
Si1 C3 1.904(3)
O1 H1 0.75(6)
C1 H1A 0.9600
C1 H1B 0.9600
C1 H1C 0.9600
C2 H2 0.9800
C2 C4 1.518(4)
C2 C10 1.517(4)
C3 H3 0.9800
C3 C16 1.533(4)
C3 C22 1.513(4)
C4 C5 1.378(5)
C4 C9 1.389(5)
C5 H5 0.9300
C5 C6 1.382(5)
C6 H6 0.9300
C6 C7 1.372(6)
C7 H7 0.9300
C7 C8 1.366(6)
C8 H8 0.9300
C8 C9 1.397(5)
C9 H9 0.9300
C10 C11 1.391(5)
C10 C15 1.397(4)
C11 H11 0.9300
C11 C12 1.381(5)
C12 H12 0.9300
C12 C13 1.384(5)
C13 H13 0.9300
C13 C14 1.380(5)
C14 H14 0.9300
C14 C15 1.380(5)
C15 H15 0.9300
C16 C17 1.385(5)
C16 C21 1.383(5)
C17 H17 0.9300
C17 C18 1.391(5)
C18 H18 0.9300
C18 C19 1.374(5)
C19 H19 0.9300
C19 C20 1.378(6)
C20 H20 0.9300
C20 C21 1.396(5)
C21 H21 0.9300
C22 C23 1.396(5)
C22 C27 1.392(5)
C23 H23 0.9300
C23 C24 1.394(5)
C24 H24 0.9300
C24 C25 1.376(6)
C25 H25 0.9300
C25 C26 1.383(6)
C26 H26 0.9300
C26 C27 1.378(5)
C27 H27 0.9300

loop_
_geom_hbond_atom_site_label_D
_geom_hbond_atom_site_label_H
_geom_hbond_atom_site_label_A
_geom_hbond_site_symmetry_A
_geom_hbond_distance_DH
_geom_hbond_distance_HA
_geom_hbond_distance_DA
_geom_hbond_angle_DHA
C27 H27 O1 1_555 0.93 2.55 3.237(4) 131
O1 H1 Cg1 3_665 0.75(8) 2.70(7) 3.416(3) 162(7)
C24 H24 Cg1 3_565 0.93 2.86 3.582(4) 135

_cod_database_fobs_code 2243069
